data_1540647
loop_
_publ_author_name
'Sch\"adle, Dorothea'
'Maichle-M\"ossmer, C\"acilia'
'T\"ornroos, Karl'
'Anwander, Reiner'

_publ_section_title
;
 Holmium(III) Supermesityl-Imide Complexes Bearing Methylaluminato/Gallato
 Ligands
;
_journal_issue 4
_journal_name_full Inorganics
_journal_page_first 500
_journal_paper_doi 10.3390/inorganics3040500
_journal_volume 3
_journal_year 2015
_chemical_formula_moiety 'C44 H82 Al2 Ho2 N2'
_chemical_formula_sum 'C44 H82 Al2 Ho2 N2'
_chemical_formula_weight 1022.93
_space_group_crystal_system monoclinic
_space_group_IT_number 15
_space_group_name_Hall '-C 2yc'
_space_group_name_H-M_alt 'C 1 2/c 1'
_symmetry_space_group_name_Hall '-C 2yc'
_symmetry_space_group_name_H-M 'C 1 2/c 1'
_atom_sites_solution_hydrogens geom
_audit_creation_method SHELXL-2014/7
_cell_angle_alpha 90
_cell_angle_beta 111.5590(10)
_cell_angle_gamma 90
_cell_formula_units_Z 4
_cell_length_a 24.0888(13)
_cell_length_b 11.7687(6)
_cell_length_c 20.4327(11)
_cell_measurement_reflns_used 9730
_cell_measurement_temperature 103(2)
_cell_measurement_theta_max 30.056
_cell_measurement_theta_min 3.139
_cell_volume 5387.3(5)
_computing_cell_refinement 'Bruker sAINT V8.34A'
_computing_data_collection 'Bruker APEX2 v2014.7-1''
_computing_data_reduction 'Bruker SAINT V8.34A'
_computing_structure_refinement 'SHELXL-2014/7 (Sheldrick, 2014)'
_diffrn_ambient_temperature 103(2)
_diffrn_measured_fraction_theta_full 1.000
_diffrn_measured_fraction_theta_max 0.999
_diffrn_measurement_device_type 'Bruker APEX-II CCD'
_diffrn_measurement_method '\w scans'
_diffrn_radiation_type MoK\a
_diffrn_radiation_wavelength 0.71073
_diffrn_reflns_av_R_equivalents 0.0280
_diffrn_reflns_av_unetI/netI 0.0177
_diffrn_reflns_laue_measured_fraction_full 1.000
_diffrn_reflns_laue_measured_fraction_max 0.999
_diffrn_reflns_limit_h_max 33
_diffrn_reflns_limit_h_min -33
_diffrn_reflns_limit_k_max 16
_diffrn_reflns_limit_k_min -16
_diffrn_reflns_limit_l_max 28
_diffrn_reflns_limit_l_min -28
_diffrn_reflns_number 43747
_diffrn_reflns_point_group_measured_fraction_full 1.000
_diffrn_reflns_point_group_measured_fraction_max 0.999
_diffrn_reflns_theta_full 25.242
_diffrn_reflns_theta_max 30.057
_diffrn_reflns_theta_min 1.955
_diffrn_source 'rotating anode'
_exptl_absorpt_coefficient_mu 2.974
_exptl_absorpt_correction_T_max 0.6236
_exptl_absorpt_correction_T_min 0.0805
_exptl_absorpt_correction_type numerical
_exptl_absorpt_process_details SADABS-2008/1
_exptl_crystal_colour yellow
_exptl_crystal_density_diffrn 1.261
_exptl_crystal_description 'elongated prism'
_exptl_crystal_F_000 2080
_exptl_crystal_size_max 0.788
_exptl_crystal_size_mid 0.402
_exptl_crystal_size_min 0.130
_exptl_transmission_factor_max 0.62727
_exptl_transmission_factor_min 0.06825
_refine_diff_density_max 1.384
_refine_diff_density_min -0.623
_refine_diff_density_rms 0.084
_refine_ls_extinction_method none
_refine_ls_goodness_of_fit_ref 1.042
_refine_ls_hydrogen_treatment constr
_refine_ls_matrix_type full
_refine_ls_number_parameters 239
_refine_ls_number_reflns 7898
_refine_ls_number_restraints 0
_refine_ls_restrained_S_all 1.042
_refine_ls_R_factor_all 0.0182
_refine_ls_R_factor_gt 0.0172
_refine_ls_shift/su_max 0.003
_refine_ls_shift/su_mean 0.000
_refine_ls_structure_factor_coef Fsqd
_refine_ls_weighting_details 'w=1/[\s^2^(Fo^2^)+(0.0242P)^2^+7.6292P] where P=(Fo^2^+2Fc^2^)/3'
_refine_ls_weighting_scheme calc
_refine_ls_wR_factor_gt 0.0457
_refine_ls_wR_factor_ref 0.0466
_reflns_Friedel_coverage 0.000
_reflns_number_gt 7569
_reflns_number_total 7898
_reflns_threshold_expression 'I > 2\s(I)'
_cod_data_source_file Compound1.cif
_cod_data_source_block Compound1
_cod_database_code 1540647
_shelx_shelxl_version_number 2014/7
_shelx_space_group_comment
;
The symmetry employed for this shelxl refinement is uniquely defined
by the following loop, which should always be used as a source of
symmetry information in preference to the above space-group names.
They are only intended as comments.
;
_shelx_estimated_absorpt_t_min 0.203
_shelx_estimated_absorpt_t_max 0.698
_platon_squeeze_void_probe_radius 1.20

loop_
_space_group_symop_operation_xyz
'x, y, z'
'-x, y, -z+1/2'
'x+1/2, y+1/2, z'
'-x+1/2, y+1/2, -z+1/2'
'-x, -y, -z'
'x, -y, z-1/2'
'-x+1/2, -y+1/2, -z'
'x+1/2, -y+1/2, z-1/2'

loop_
_atom_site_label
_atom_site_type_symbol
_atom_site_fract_x
_atom_site_fract_y
_atom_site_fract_z
_atom_site_U_iso_or_equiv
_atom_site_adp_type
_atom_site_occupancy
_atom_site_site_symmetry_order
_atom_site_calc_flag
_atom_site_refinement_flags_posn
_atom_site_refinement_flags_adp
Ho1 Ho 0.27584(2) 0.34486(2) 0.46088(2) 0.01206(3) Uani 1 1 d . .
Al1 Al 0.37239(2) 0.52777(4) 0.48092(2) 0.01887(8) Uani 1 1 d . .
N1 N 0.25980(6) 0.15348(9) 0.45913(6) 0.0134(2) Uani 1 1 d . .
C1 C 0.38774(7) 0.35813(13) 0.51142(9) 0.0228(3) Uani 1 1 d . .
H1A H 0.4301 0.3474 0.5400 0.034 Uiso 1 1 calc R U
H1B H 0.3768 0.3098 0.4695 0.034 Uiso 1 1 calc R U
H1C H 0.3636 0.3374 0.5391 0.034 Uiso 1 1 calc R U
C2 C 0.28473(7) 0.54521(13) 0.41224(8) 0.0215(3) Uani 1 1 d . .
H2A H 0.2764 0.4896 0.3741 0.032 Uiso 1 1 calc R U
H2B H 0.2786 0.6221 0.3925 0.032 Uiso 1 1 calc R U
H2C H 0.2578 0.5321 0.4376 0.032 Uiso 1 1 calc R U
C3 C 0.38313(10) 0.61460(17) 0.56705(10) 0.0352(4) Uani 1 1 d . .
H3A H 0.3741 0.6949 0.5551 0.053 Uiso 1 1 calc R U
H3B H 0.4245 0.6072 0.5999 0.053 Uiso 1 1 calc R U
H3C H 0.3561 0.5850 0.5890 0.053 Uiso 1 1 calc R U
C4 C 0.42340(8) 0.56393(16) 0.42714(10) 0.0292(3) Uani 1 1 d . .
H4A H 0.4645 0.5760 0.4598 0.044 Uiso 1 1 calc R U
H4B H 0.4087 0.6330 0.3994 0.044 Uiso 1 1 calc R U
H4C H 0.4224 0.5007 0.3955 0.044 Uiso 1 1 calc R U
C5 C 0.28541(6) 0.14495(11) 0.40894(7) 0.0131(2) Uani 1 1 d . .
C6 C 0.26290(6) 0.21502(11) 0.34638(7) 0.0141(2) Uani 1 1 d . .
C7 C 0.30108(6) 0.24075(12) 0.31003(7) 0.0156(2) Uani 1 1 d . .
H7 H 0.2880 0.2940 0.2725 0.019 Uiso 1 1 calc R U
C8 C 0.35670(6) 0.19161(12) 0.32679(7) 0.0160(2) Uani 1 1 d . .
C9 C 0.37115(6) 0.10386(12) 0.37703(7) 0.0166(2) Uani 1 1 d . .
H9 H 0.4061 0.0604 0.3838 0.020 Uiso 1 1 calc R U
C10 C 0.33757(6) 0.07687(11) 0.41731(7) 0.0152(2) Uani 1 1 d . .
C11 C 0.19458(6) 0.23715(12) 0.30890(7) 0.0161(2) Uani 1 1 d . .
C12 C 0.16361(7) 0.12100(14) 0.30180(9) 0.0249(3) Uani 1 1 d . .
H12A H 0.1206 0.1302 0.2762 0.037 Uiso 1 1 calc R U
H12B H 0.1707 0.0901 0.3487 0.037 Uiso 1 1 calc R U
H12C H 0.1798 0.0687 0.2760 0.037 Uiso 1 1 calc R U
C13 C 0.16636(6) 0.32043(13) 0.34555(8) 0.0175(2) Uani 1 1 d . .
H13A H 0.1721 0.2920 0.3927 0.026 Uiso 1 1 calc R U
H13B H 0.1236 0.3274 0.3180 0.026 Uiso 1 1 calc R U
H13C H 0.1854 0.3950 0.3494 0.026 Uiso 1 1 calc R U
C14 C 0.17953(7) 0.28487(16) 0.23427(8) 0.0252(3) Uani 1 1 d . .
H14A H 0.1982 0.3596 0.2371 0.038 Uiso 1 1 calc R U
H14B H 0.1361 0.2923 0.2111 0.038 Uiso 1 1 calc R U
H14C H 0.1946 0.2331 0.2071 0.038 Uiso 1 1 calc R U
C15 C 0.39789(6) 0.21913(13) 0.28713(8) 0.0182(2) Uani 1 1 d . .
C16 C 0.39092(8) 0.12594(17) 0.23189(9) 0.0284(3) Uani 1 1 d . .
H16A H 0.3497 0.1256 0.1978 0.043 Uiso 1 1 calc R U
H16B H 0.4003 0.0518 0.2553 0.043 Uiso 1 1 calc R U
H16C H 0.4183 0.1411 0.2074 0.043 Uiso 1 1 calc R U
C17 C 0.38224(9) 0.33373(15) 0.24896(11) 0.0317(4) Uani 1 1 d . .
H17A H 0.3833 0.3934 0.2828 0.048 Uiso 1 1 calc R U
H17B H 0.3422 0.3297 0.2125 0.048 Uiso 1 1 calc R U
H17C H 0.4113 0.3513 0.2271 0.048 Uiso 1 1 calc R U
C18 C 0.46302(7) 0.22452(17) 0.33807(9) 0.0286(3) Uani 1 1 d . .
H18A H 0.4745 0.1512 0.3620 0.043 Uiso 1 1 calc R U
H18B H 0.4674 0.2842 0.3730 0.043 Uiso 1 1 calc R U
H18C H 0.4888 0.2416 0.3118 0.043 Uiso 1 1 calc R U
C19 C 0.35428(7) -0.02730(12) 0.46616(8) 0.0188(3) Uani 1 1 d . .
C20 C 0.29875(8) -0.10393(13) 0.44838(10) 0.0273(3) Uani 1 1 d . .
H20A H 0.2657 -0.0600 0.4528 0.041 Uiso 1 1 calc R U
H20B H 0.3079 -0.1684 0.4810 0.041 Uiso 1 1 calc R U
H20C H 0.2873 -0.1321 0.4001 0.041 Uiso 1 1 calc R U
C21 C 0.40373(8) -0.09931(14) 0.45556(9) 0.0249(3) Uani 1 1 d . .
H21A H 0.4099 -0.1687 0.4839 0.037 Uiso 1 1 calc R U
H21B H 0.4409 -0.0555 0.4703 0.037 Uiso 1 1 calc R U
H21C H 0.3918 -0.1196 0.4057 0.037 Uiso 1 1 calc R U
C22 C 0.37741(8) 0.00672(15) 0.54390(8) 0.0277(3) Uani 1 1 d . .
H22A H 0.3459 0.0469 0.5542 0.042 Uiso 1 1 calc R U
H22B H 0.4122 0.0566 0.5541 0.042 Uiso 1 1 calc R U
H22C H 0.3890 -0.0616 0.5732 0.042 Uiso 1 1 calc R U

loop_
_atom_site_aniso_label
_atom_site_aniso_U_11
_atom_site_aniso_U_22
_atom_site_aniso_U_33
_atom_site_aniso_U_23
_atom_site_aniso_U_13
_atom_site_aniso_U_12
Ho1 0.01376(4) 0.01082(4) 0.01268(4) 0.00081(2) 0.00614(3) -0.00135(2)
Al1 0.0211(2) 0.0184(2) 0.01736(19) 0.00052(16) 0.00734(16) -0.00698(16)
N1 0.0152(5) 0.0123(5) 0.0138(5) 0.0000(4) 0.0065(4) -0.0004(4)
C1 0.0167(6) 0.0229(7) 0.0261(8) 0.0061(6) 0.0048(6) -0.0025(5)
C2 0.0237(7) 0.0164(6) 0.0248(7) 0.0043(5) 0.0093(6) -0.0018(5)
C3 0.0492(11) 0.0334(9) 0.0247(8) -0.0070(7) 0.0156(8) -0.0168(8)
C4 0.0300(8) 0.0303(8) 0.0323(8) 0.0058(7) 0.0173(7) -0.0040(6)
C5 0.0145(6) 0.0118(5) 0.0137(6) -0.0006(4) 0.0059(5) -0.0010(4)
C6 0.0145(5) 0.0140(5) 0.0133(5) 0.0001(4) 0.0046(4) 0.0007(4)
C7 0.0180(6) 0.0157(6) 0.0137(5) 0.0007(4) 0.0066(5) 0.0005(5)
C8 0.0181(6) 0.0165(6) 0.0153(6) 0.0005(5) 0.0084(5) 0.0003(5)
C9 0.0169(6) 0.0157(6) 0.0181(6) 0.0009(5) 0.0076(5) 0.0034(5)
C10 0.0176(6) 0.0135(6) 0.0145(5) 0.0006(4) 0.0060(5) 0.0012(4)
C11 0.0138(5) 0.0190(6) 0.0139(6) -0.0003(5) 0.0032(4) 0.0012(5)
C12 0.0174(6) 0.0224(7) 0.0299(8) -0.0045(6) 0.0027(6) -0.0040(5)
C13 0.0151(6) 0.0195(6) 0.0180(6) 0.0019(5) 0.0061(5) 0.0030(5)
C14 0.0205(7) 0.0376(9) 0.0147(6) 0.0032(6) 0.0033(5) 0.0067(6)
C15 0.0193(6) 0.0202(6) 0.0186(6) 0.0002(5) 0.0110(5) -0.0006(5)
C16 0.0296(8) 0.0359(9) 0.0261(8) -0.0100(7) 0.0178(7) -0.0040(7)
C17 0.0387(10) 0.0282(8) 0.0392(10) 0.0125(7) 0.0273(8) 0.0041(7)
C18 0.0196(7) 0.0410(9) 0.0271(8) -0.0011(7) 0.0110(6) -0.0065(6)
C19 0.0258(7) 0.0153(6) 0.0171(6) 0.0038(5) 0.0102(5) 0.0061(5)
C20 0.0359(9) 0.0144(6) 0.0368(9) 0.0036(6) 0.0193(7) 0.0014(6)
C21 0.0318(8) 0.0215(7) 0.0245(7) 0.0060(6) 0.0140(6) 0.0121(6)
C22 0.0388(9) 0.0267(8) 0.0170(6) 0.0042(6) 0.0094(6) 0.0136(7)

loop_
_atom_type_symbol
_atom_type_description
_atom_type_scat_dispersion_real
_atom_type_scat_dispersion_imag
_atom_type_scat_source
C C 0.0033 0.0016 'International Tables Vol C Tables 4.2.6.8 and 6.1.1.4'
H H 0.0000 0.0000 'International Tables Vol C Tables 4.2.6.8 and 6.1.1.4'
N N 0.0061 0.0033 'International Tables Vol C Tables 4.2.6.8 and 6.1.1.4'
Al Al 0.0645 0.0514 'International Tables Vol C Tables 4.2.6.8 and 6.1.1.4'
Ho Ho -0.2175 4.6783 'International Tables Vol C Tables 4.2.6.8 and 6.1.1.4'

loop_
_exptl_crystal_face_index_h
_exptl_crystal_face_index_k
_exptl_crystal_face_index_l
_exptl_crystal_face_perp_dist
1.00 0.00 0.00 0.0300
-1.00 0.00 0.00 0.0650
-1.00 1.00 -1.00 0.2560
1.00 -1.00 1.00 0.2370
-1.00 0.00 1.00 0.1480
1.00 0.00 -1.00 0.1870
-2.00 1.00 1.00 0.2920
0.00 0.00 1.00 0.1420
0.00 0.00 -1.00 0.1800
1.00 -1.00 -2.00 0.2380
-1.00 1.00 0.00 0.3350
-1.00 1.00 1.00 0.3500

loop_
_geom_angle_atom_site_label_1
_geom_angle_atom_site_label_2
_geom_angle_atom_site_label_3
_geom_angle
_geom_angle_site_symmetry_1
_geom_angle_site_symmetry_3
N1 Ho1 N1 84.63(4) 7_556 .
N1 Ho1 C5 116.30(4) 7_556 .
N1 Ho1 C5 31.71(4) . .
N1 Ho1 C6 136.32(4) 7_556 .
N1 Ho1 C6 57.73(4) . .
C5 Ho1 C6 31.42(4) . .
N1 Ho1 Al1 113.14(3) 7_556 .
N1 Ho1 Al1 143.67(3) . .
C5 Ho1 Al1 120.35(3) . .
C6 Ho1 Al1 110.46(3) . .
N1 Ho1 Ho1 44.41(3) 7_556 7_556
N1 Ho1 Ho1 40.22(3) . 7_556
C5 Ho1 Ho1 71.91(3) . 7_556
C6 Ho1 Ho1 95.38(3) . 7_556
Al1 Ho1 Ho1 145.192(9) . 7_556
C3 Al1 C4 118.82(8) . .
C3 Al1 C2 108.70(8) . .
C4 Al1 C2 106.84(7) . .
C3 Al1 C1 106.23(8) . .
C4 Al1 C1 107.15(8) . .
C2 Al1 C1 108.80(6) . .
C3 Al1 Ho1 109.04(6) . .
C4 Al1 Ho1 132.09(6) . .
C2 Al1 Ho1 56.50(4) . .
C1 Al1 Ho1 54.07(4) . .
C5 N1 Ho1 175.67(10) . 7_556
C5 N1 Ho1 87.95(8) . .
Ho1 N1 Ho1 95.37(4) 7_556 .
Al1 C1 H1A 109.5 . .
Al1 C1 H1B 109.5 . .
H1A C1 H1B 109.5 . .
Al1 C1 H1C 109.5 . .
H1A C1 H1C 109.5 . .
H1B C1 H1C 109.5 . .
Al1 C2 H2A 109.5 . .
Al1 C2 H2B 109.5 . .
H2A C2 H2B 109.5 . .
Al1 C2 H2C 109.5 . .
H2A C2 H2C 109.5 . .
H2B C2 H2C 109.5 . .
Al1 C3 H3A 109.5 . .
Al1 C3 H3B 109.5 . .
H3A C3 H3B 109.5 . .
Al1 C3 H3C 109.5 . .
H3A C3 H3C 109.5 . .
H3B C3 H3C 109.5 . .
Al1 C4 H4A 109.5 . .
Al1 C4 H4B 109.5 . .
H4A C4 H4B 109.5 . .
Al1 C4 H4C 109.5 . .
H4A C4 H4C 109.5 . .
H4B C4 H4C 109.5 . .
N1 C5 C10 123.93(12) . .
N1 C5 C6 119.30(12) . .
C10 C5 C6 116.54(12) . .
N1 C5 Ho1 60.34(6) . .
C10 C5 Ho1 130.54(9) . .
C6 C5 Ho1 77.68(7) . .
C7 C6 C5 118.80(12) . .
C7 C6 C11 118.65(11) . .
C5 C6 C11 120.87(12) . .
C7 C6 Ho1 116.24(9) . .
C5 C6 Ho1 70.90(7) . .
C11 C6 Ho1 95.47(8) . .
C8 C7 C6 122.67(13) . .
C8 C7 H7 118.7 . .
C6 C7 H7 118.7 . .
C7 C8 C9 116.45(12) . .
C7 C8 C15 122.62(12) . .
C9 C8 C15 120.51(12) . .
C10 C9 C8 124.03(13) . .
C10 C9 H9 118.0 . .
C8 C9 H9 118.0 . .
C9 C10 C5 118.29(12) . .
C9 C10 C19 119.81(12) . .
C5 C10 C19 121.81(12) . .
C13 C11 C14 105.37(12) . .
C13 C11 C12 109.08(12) . .
C14 C11 C12 107.55(12) . .
C13 C11 C6 116.30(11) . .
C14 C11 C6 111.68(11) . .
C12 C11 C6 106.58(11) . .
C11 C12 H12A 109.5 . .
C11 C12 H12B 109.5 . .
H12A C12 H12B 109.5 . .
C11 C12 H12C 109.5 . .
H12A C12 H12C 109.5 . .
H12B C12 H12C 109.5 . .
C11 C13 H13A 109.5 . .
C11 C13 H13B 109.5 . .
H13A C13 H13B 109.5 . .
C11 C13 H13C 109.5 . .
H13A C13 H13C 109.5 . .
H13B C13 H13C 109.5 . .
C11 C14 H14A 109.5 . .
C11 C14 H14B 109.5 . .
H14A C14 H14B 109.5 . .
C11 C14 H14C 109.5 . .
H14A C14 H14C 109.5 . .
H14B C14 H14C 109.5 . .
C8 C15 C18 110.53(12) . .
C8 C15 C17 111.70(13) . .
C18 C15 C17 107.93(14) . .
C8 C15 C16 108.71(12) . .
C18 C15 C16 109.65(13) . .
C17 C15 C16 108.28(14) . .
C15 C16 H16A 109.5 . .
C15 C16 H16B 109.5 . .
H16A C16 H16B 109.5 . .
C15 C16 H16C 109.5 . .
H16A C16 H16C 109.5 . .
H16B C16 H16C 109.5 . .
C15 C17 H17A 109.5 . .
C15 C17 H17B 109.5 . .
H17A C17 H17B 109.5 . .
C15 C17 H17C 109.5 . .
H17A C17 H17C 109.5 . .
H17B C17 H17C 109.5 . .
C15 C18 H18A 109.5 . .
C15 C18 H18B 109.5 . .
H18A C18 H18B 109.5 . .
C15 C18 H18C 109.5 . .
H18A C18 H18C 109.5 . .
H18B C18 H18C 109.5 . .
C22 C19 C10 111.94(12) . .
C22 C19 C21 106.51(13) . .
C10 C19 C21 112.26(12) . .
C22 C19 C20 110.54(13) . .
C10 C19 C20 108.41(12) . .
C21 C19 C20 107.08(13) . .
C19 C20 H20A 109.5 . .
C19 C20 H20B 109.5 . .
H20A C20 H20B 109.5 . .
C19 C20 H20C 109.5 . .
H20A C20 H20C 109.5 . .
H20B C20 H20C 109.5 . .
C19 C21 H21A 109.5 . .
C19 C21 H21B 109.5 . .
H21A C21 H21B 109.5 . .
C19 C21 H21C 109.5 . .
H21A C21 H21C 109.5 . .
H21B C21 H21C 109.5 . .
C19 C22 H22A 109.5 . .
C19 C22 H22B 109.5 . .
H22A C22 H22B 109.5 . .
C19 C22 H22C 109.5 . .
H22A C22 H22C 109.5 . .
H22B C22 H22C 109.5 . .

loop_
_geom_bond_atom_site_label_1
_geom_bond_atom_site_label_2
_geom_bond_distance
_geom_bond_site_symmetry_2
Ho1 N1 2.1073(12) 7_556
Ho1 N1 2.2833(11) .
Ho1 C5 2.6258(13) .
Ho1 C6 2.7148(13) .
Ho1 Al1 3.0838(5) .
Ho1 Ho1 3.24874(15) 7_556
Al1 C3 1.9681(19) .
Al1 C4 1.9727(17) .
Al1 C2 2.0718(16) .
Al1 C1 2.0836(16) .
N1 C5 1.3811(18) .
N1 Ho1 2.1073(12) 7_556
C1 H1A 0.9800 .
C1 H1B 0.9800 .
C1 H1C 0.9800 .
C2 H2A 0.9800 .
C2 H2B 0.9800 .
C2 H2C 0.9800 .
C3 H3A 0.9800 .
C3 H3B 0.9800 .
C3 H3C 0.9800 .
C4 H4A 0.9800 .
C4 H4B 0.9800 .
C4 H4C 0.9800 .
C5 C10 1.4464(19) .
C5 C6 1.4486(18) .
C6 C7 1.4110(18) .
C6 C11 1.5610(18) .
C7 C8 1.3819(19) .
C7 H7 0.9500 .
C8 C9 1.4068(19) .
C8 C15 1.5286(19) .
C9 C10 1.3861(19) .
C9 H9 0.9500 .
C10 C19 1.5382(19) .
C11 C13 1.536(2) .
C11 C14 1.538(2) .
C11 C12 1.538(2) .
C12 H12A 0.9800 .
C12 H12B 0.9800 .
C12 H12C 0.9800 .
C13 H13A 0.9800 .
C13 H13B 0.9800 .
C13 H13C 0.9800 .
C14 H14A 0.9800 .
C14 H14B 0.9800 .
C14 H14C 0.9800 .
C15 C18 1.533(2) .
C15 C17 1.534(2) .
C15 C16 1.538(2) .
C16 H16A 0.9800 .
C16 H16B 0.9800 .
C16 H16C 0.9800 .
C17 H17A 0.9800 .
C17 H17B 0.9800 .
C17 H17C 0.9800 .
C18 H18A 0.9800 .
C18 H18B 0.9800 .
C18 H18C 0.9800 .
C19 C22 1.531(2) .
C19 C21 1.541(2) .
C19 C20 1.542(2) .
C20 H20A 0.9800 .
C20 H20B 0.9800 .
C20 H20C 0.9800 .
C21 H21A 0.9800 .
C21 H21B 0.9800 .
C21 H21C 0.9800 .
C22 H22A 0.9800 .
C22 H22B 0.9800 .
C22 H22C 0.9800 .

loop_
_geom_torsion_atom_site_label_1
_geom_torsion_atom_site_label_2
_geom_torsion_atom_site_label_3
_geom_torsion_atom_site_label_4
_geom_torsion
Ho1 N1 C5 C10 121.23(12)
Ho1 N1 C5 C6 -53.05(12)
N1 C5 C6 C7 155.40(13)
C10 C5 C6 C7 -19.30(18)
Ho1 C5 C6 C7 110.09(12)
N1 C5 C6 C11 -39.56(18)
C10 C5 C6 C11 145.74(13)
Ho1 C5 C6 C11 -84.87(11)
N1 C5 C6 Ho1 45.30(10)
C10 C5 C6 Ho1 -129.39(12)
C5 C6 C7 C8 7.6(2)
C11 C6 C7 C8 -157.81(13)
Ho1 C6 C7 C8 89.21(15)
C6 C7 C8 C9 7.1(2)
C6 C7 C8 C15 179.69(13)
C7 C8 C9 C10 -10.2(2)
C15 C8 C9 C10 177.12(13)
C8 C9 C10 C5 -1.9(2)
C8 C9 C10 C19 174.70(13)
N1 C5 C10 C9 -157.90(13)
C6 C5 C10 C9 16.52(19)
Ho1 C5 C10 C9 -79.99(16)
N1 C5 C10 C19 25.5(2)
C6 C5 C10 C19 -160.04(12)
Ho1 C5 C10 C19 103.45(14)
C7 C6 C11 C13 -120.41(14)
C5 C6 C11 C13 74.53(17)
Ho1 C6 C11 C13 3.54(12)
C7 C6 C11 C14 0.57(18)
C5 C6 C11 C14 -164.49(13)
Ho1 C6 C11 C14 124.52(11)
C7 C6 C11 C12 117.75(14)
C5 C6 C11 C12 -47.31(16)
Ho1 C6 C11 C12 -118.30(10)
C7 C8 C15 C18 141.73(15)
C9 C8 C15 C18 -46.02(19)
C7 C8 C15 C17 21.5(2)
C9 C8 C15 C17 -166.21(15)
C7 C8 C15 C16 -97.87(17)
C9 C8 C15 C16 74.38(17)
C9 C10 C19 C22 111.97(15)
C5 C10 C19 C22 -71.52(18)
C9 C10 C19 C21 -7.76(19)
C5 C10 C19 C21 168.75(13)
C9 C10 C19 C20 -125.85(14)
C5 C10 C19 C20 50.67(17)

loop_
_platon_squeeze_void_nr
_platon_squeeze_void_average_x
_platon_squeeze_void_average_y
_platon_squeeze_void_average_z
_platon_squeeze_void_volume
_platon_squeeze_void_count_electrons
_platon_squeeze_void_content
1 0.000 0.243 0.250 168 45 ' '
2 0.500 -0.257 0.250 168 45 ' '
3 0.000 -0.243 0.750 168 44 ' '
4 0.500 0.257 0.750 168 44 ' '
